data_7219597
loop_
_publ_author_name
'Roy, Sima'
'Pramanik, Shuvam'
'Ghorui, Tapas'
'Pramanik, Kausikisankar'

_publ_section_title
;
 Insight into Luminescent Bisazoaromatic CNN Pincer Palladacycle:
 Synthesis, Structure, Electrochemistry and Some Catalytic Applications in
 C--C Coupling
;
_journal_name_full 'RSC Adv.'
_journal_paper_doi 10.1039/C4RA16584E
_journal_year 2015
_chemical_formula_moiety '2(C20 H16 N4 O2 Pd), H2 O'
_chemical_formula_sum 'C20 H17 N4 O2.5 Pd'
_chemical_formula_weight 459.77
_chemical_name_systematic
; 
 ? 
;
_space_group_IT_number 14
_symmetry_cell_setting monoclinic
_symmetry_Int_Tables_number 14
_symmetry_space_group_name_Hall '-P 2yn'
_symmetry_space_group_name_H-M 'P 1 21/n 1'
_atom_sites_solution_hydrogens geom
_atom_sites_solution_primary direct
_atom_sites_solution_secondary difmap
_audit_creation_method SHELXL-97
_audit_update_record
;
2014-10-29 deposited with the CCDC.
2015-02-16 downloaded from the CCDC.
;
_cell_angle_alpha 90.00
_cell_angle_beta 104.171(2)
_cell_angle_gamma 90.00
_cell_formula_units_Z 8
_cell_length_a 11.2390(5)
_cell_length_b 22.3058(10)
_cell_length_c 15.2021(7)
_cell_measurement_reflns_used 1476
_cell_measurement_temperature 296(2)
_cell_measurement_theta_max 27.51
_cell_measurement_theta_min 1.66
_cell_volume 3695.1(3)
_computing_cell_refinement 'SMART APEX II'
_computing_data_collection 'SMART APEX II (Bruker,2010)'
_computing_data_reduction 'SAINT (Bruker,2000)'
_computing_molecular_graphics 'Ortep-3v2 for windows (Farrugia, 1997)'
_computing_publication_material 'PLATON (Spek, 2008)'
_computing_structure_refinement 'SHELXL-97 (Sheldrick, 2008)'
_computing_structure_solution 'SHELXS-97 (Sheldrick, 2008)'
_diffrn_ambient_temperature 296(2)
_diffrn_measured_fraction_theta_full 0.998
_diffrn_measured_fraction_theta_max 0.998
_diffrn_measurement_device_type 'CCD area-detector'
_diffrn_measurement_method 'phi and omega scans'
_diffrn_radiation_monochromator graphite
_diffrn_radiation_source 'fine-focus sealed tube'
_diffrn_radiation_type MoK\a
_diffrn_radiation_wavelength 0.71073
_diffrn_reflns_av_R_equivalents 0.0351
_diffrn_reflns_av_sigmaI/netI 0.0233
_diffrn_reflns_limit_h_max 14
_diffrn_reflns_limit_h_min -14
_diffrn_reflns_limit_k_max 28
_diffrn_reflns_limit_k_min -28
_diffrn_reflns_limit_l_max 19
_diffrn_reflns_limit_l_min -19
_diffrn_reflns_number 61448
_diffrn_reflns_theta_full 27.51
_diffrn_reflns_theta_max 27.51
_diffrn_reflns_theta_min 1.66
_exptl_absorpt_coefficient_mu 1.031
_exptl_absorpt_correction_T_max 0.805
_exptl_absorpt_correction_T_min 0.656
_exptl_absorpt_correction_type multi-scan
_exptl_absorpt_process_details 'Sadabs(Sheldrick, 1996)'
_exptl_crystal_colour Red
_exptl_crystal_density_diffrn 1.653
_exptl_crystal_density_method 'not measured'
_exptl_crystal_description parallelopiped
_exptl_crystal_F_000 1848
_exptl_crystal_size_max 0.44
_exptl_crystal_size_mid 0.35
_exptl_crystal_size_min 0.21
_refine_diff_density_max 0.574
_refine_diff_density_min -0.410
_refine_diff_density_rms 0.059
_refine_ls_extinction_method none
_refine_ls_goodness_of_fit_ref 1.015
_refine_ls_hydrogen_treatment mixed
_refine_ls_matrix_type full
_refine_ls_number_parameters 506
_refine_ls_number_reflns 8482
_refine_ls_number_restraints 3
_refine_ls_restrained_S_all 1.015
_refine_ls_R_factor_all 0.0428
_refine_ls_R_factor_gt 0.0278
_refine_ls_shift/su_max 0.004
_refine_ls_shift/su_mean 0.000
_refine_ls_structure_factor_coef Fsqd
_refine_ls_weighting_details 'calc w=1/[\s^2^(Fo^2^)+(0.0348P)^2^+1.2732P] where P=(Fo^2^+2Fc^2^)/3'
_refine_ls_weighting_scheme calc
_refine_ls_wR_factor_gt 0.0666
_refine_ls_wR_factor_ref 0.0745
_reflns_number_gt 6431
_reflns_number_total 8482
_reflns_threshold_expression >2sigma(I)
_cod_data_source_file c4ra16584e2.cif
_cod_data_source_block 1
_cod_depositor_comments
;
The following automatic conversions were performed:

'_symmetry_cell_setting' value 'MOnoclinic' changed to 'monoclinic'
according to
/usr/data/users/saulius/crontab/automatic-downloads/rss-feeds/RSC/lib/dictionaries/cif_core.dic
dictionary named 'cif_core.dic' version 2.4.2 from 2011-04-26.

Automatic conversion script
Id: cif_fix_values 3008 2015-01-20 13:52:24Z robertas 
;
_cod_original_sg_symbol_H-M P2(1)/n
_cod_database_code 7219597

loop_
_symmetry_equiv_pos_as_xyz
'x, y, z'
'-x+1/2, y+1/2, -z+1/2'
'-x, -y, -z'
'x-1/2, -y-1/2, z-1/2'

loop_
_atom_site_label
_atom_site_type_symbol
_atom_site_fract_x
_atom_site_fract_y
_atom_site_fract_z
_atom_site_U_iso_or_equiv
_atom_site_adp_type
_atom_site_occupancy
_atom_site_symmetry_multiplicity
_atom_site_calc_flag
_atom_site_refinement_flags
Pd1 Pd 0.234478(17) 0.669473(7) 0.193111(12) 0.03961(6) Uani 1 1 d .
N1 N 0.28684(18) 0.78908(8) 0.15186(14) 0.0459(5) Uani 1 1 d .
N2 N 0.25907(17) 0.75532(8) 0.21141(13) 0.0410(4) Uani 1 1 d .
N3 N 0.19341(18) 0.67787(8) 0.32564(13) 0.0420(4) Uani 1 1 d .
N4 N 0.16334(19) 0.64534(9) 0.38430(14) 0.0496(5) Uani 1 1 d .
O1 O 0.20307(18) 0.58132(7) 0.15577(13) 0.0538(4) Uani 1 1 d .
O2 O 0.0095(2) 0.59540(9) 0.15447(16) 0.0779(6) Uani 1 1 d .
C1 C 0.2827(2) 0.69195(11) 0.08111(16) 0.0429(5) Uani 1 1 d .
C2 C 0.2982(2) 0.65807(12) 0.00894(17) 0.0521(6) Uani 1 1 d .
H2A H 0.2849 0.6169 0.0076 0.062 Uiso 1 1 calc R
C3 C 0.3341(3) 0.68630(14) -0.06175(19) 0.0601(7) Uani 1 1 d .
H3A H 0.3466 0.6631 -0.1095 0.072 Uiso 1 1 calc R
C4 C 0.3518(3) 0.74708(14) -0.06395(19) 0.0625(8) Uani 1 1 d .
H4A H 0.3743 0.7645 -0.1131 0.075 Uiso 1 1 calc R
C5 C 0.3363(2) 0.78189(13) 0.00663(19) 0.0561(7) Uani 1 1 d .
H5A H 0.3474 0.8232 0.0060 0.067 Uiso 1 1 calc R
C6 C 0.3034(2) 0.75409(10) 0.07951(16) 0.0433(5) Uani 1 1 d .
C7 C 0.2284(2) 0.78106(10) 0.28761(16) 0.0424(5) Uani 1 1 d .
C8 C 0.2326(3) 0.84220(11) 0.30556(19) 0.0566(7) Uani 1 1 d .
H8A H 0.2592 0.8689 0.2674 0.068 Uiso 1 1 calc R
C9 C 0.1971(3) 0.86265(13) 0.3799(2) 0.0663(8) Uani 1 1 d .
H9A H 0.2012 0.9034 0.3932 0.080 Uiso 1 1 calc R
C10 C 0.1550(3) 0.82303(13) 0.4357(2) 0.0678(8) Uani 1 1 d .
H10A H 0.1288 0.8377 0.4850 0.081 Uiso 1 1 calc R
C11 C 0.1514(3) 0.76284(13) 0.41922(18) 0.0574(7) Uani 1 1 d .
H11A H 0.1233 0.7367 0.4573 0.069 Uiso 1 1 calc R
C12 C 0.1900(2) 0.74085(10) 0.34526(16) 0.0428(5) Uani 1 1 d .
C13 C 0.1775(2) 0.58265(11) 0.37699(16) 0.0481(6) Uani 1 1 d .
C14 C 0.0888(3) 0.54708(13) 0.40210(17) 0.0588(7) Uani 1 1 d .
H14A H 0.0210 0.5644 0.4169 0.071 Uiso 1 1 calc R
C15 C 0.1042(3) 0.48595(14) 0.4044(2) 0.0699(9) Uani 1 1 d .
H15A H 0.0443 0.4615 0.4184 0.084 Uiso 1 1 calc R
C16 C 0.2067(4) 0.46040(13) 0.3864(2) 0.0729(9) Uani 1 1 d .
H16A H 0.2169 0.4190 0.3895 0.087 Uiso 1 1 calc R
C17 C 0.2947(3) 0.49620(12) 0.3635(2) 0.0670(8) Uani 1 1 d .
H17A H 0.3643 0.4789 0.3515 0.080 Uiso 1 1 calc R
C18 C 0.2800(3) 0.55739(11) 0.35845(17) 0.0533(6) Uani 1 1 d .
H18A H 0.3390 0.5815 0.3426 0.064 Uiso 1 1 calc R
C19 C 0.0959(3) 0.56413(11) 0.14687(17) 0.0535(6) Uani 1 1 d .
C20 C 0.0754(4) 0.49772(13) 0.1272(3) 0.0901(11) Uani 1 1 d .
H20A H 0.1056 0.4753 0.1820 0.135 Uiso 1 1 calc R
H20B H 0.1184 0.4857 0.0828 0.135 Uiso 1 1 calc R
H20C H -0.0107 0.4902 0.1044 0.135 Uiso 1 1 calc R
Pd2 Pd 0.052890(16) 0.830712(7) -0.140264(12) 0.03922(6) Uani 1 1 d .
N5 N 0.00604(18) 0.71708(9) -0.07245(15) 0.0493(5) Uani 1 1 d .
N6 N 0.03287(17) 0.74425(8) -0.13924(13) 0.0425(5) Uani 1 1 d .
N7 N 0.09612(17) 0.80855(9) -0.26910(13) 0.0434(5) Uani 1 1 d .
N8 N 0.1266(2) 0.83491(9) -0.33326(15) 0.0525(5) Uani 1 1 d .
O3 O 0.07726(17) 0.92099(7) -0.12495(12) 0.0506(4) Uani 1 1 d .
O4 O 0.27237(18) 0.90617(8) -0.12241(14) 0.0644(5) Uani 1 1 d .
C21 C 0.0075(2) 0.82006(10) -0.02431(16) 0.0431(5) Uani 1 1 d .
C22 C -0.0073(2) 0.86071(12) 0.04121(18) 0.0525(6) Uani 1 1 d .
H22A H 0.0032 0.9015 0.0330 0.063 Uiso 1 1 calc R
C23 C -0.0378(3) 0.84039(14) 0.1186(2) 0.0645(8) Uani 1 1 d .
H23A H -0.0474 0.8681 0.1621 0.077 Uiso 1 1 calc R
C24 C -0.0546(2) 0.78004(14) 0.13351(19) 0.0625(8) Uani 1 1 d .
H24A H -0.0748 0.7677 0.1865 0.075 Uiso 1 1 calc R
C25 C -0.0416(2) 0.73867(13) 0.07045(19) 0.0561(7) Uani 1 1 d .
H25A H -0.0528 0.6981 0.0797 0.067 Uiso 1 1 calc R
C26 C -0.0111(2) 0.75870(11) -0.00844(17) 0.0457(6) Uani 1 1 d .
C27 C 0.0657(2) 0.71057(10) -0.20772(17) 0.0456(6) Uani 1 1 d .
C28 C 0.0669(3) 0.64840(11) -0.2090(2) 0.0591(7) Uani 1 1 d .
H28A H 0.0411 0.6264 -0.1651 0.071 Uiso 1 1 calc R
C29 C 0.1068(3) 0.61996(13) -0.2764(2) 0.0701(9) Uani 1 1 d .
H29A H 0.1080 0.5783 -0.2781 0.084 Uiso 1 1 calc R
C30 C 0.1454(3) 0.65237(14) -0.3418(2) 0.0735(9) Uani 1 1 d .
H30A H 0.1725 0.6323 -0.3869 0.088 Uiso 1 1 calc R
C31 C 0.1441(3) 0.71391(13) -0.3410(2) 0.0617(7) Uani 1 1 d .
H31A H 0.1705 0.7353 -0.3852 0.074 Uiso 1 1 calc R
C32 C 0.1034(2) 0.74411(11) -0.27416(16) 0.0458(6) Uani 1 1 d .
C33 C 0.1082(2) 0.89787(11) -0.34088(16) 0.0485(6) Uani 1 1 d .
C34 C 0.1941(3) 0.93026(13) -0.37403(19) 0.0657(8) Uani 1 1 d .
H34A H 0.2632 0.9116 -0.3846 0.079 Uiso 1 1 calc R
C35 C 0.1739(3) 0.99061(15) -0.3907(2) 0.0799(10) Uani 1 1 d .
H35A H 0.2322 1.0134 -0.4097 0.096 Uiso 1 1 calc R
C36 C 0.0695(4) 1.01722(14) -0.3795(2) 0.0830(10) Uani 1 1 d .
H36A H 0.0557 1.0577 -0.3928 0.100 Uiso 1 1 calc R
C37 C -0.0151(3) 0.98447(13) -0.3486(2) 0.0719(8) Uani 1 1 d .
H37A H -0.0864 1.0028 -0.3413 0.086 Uiso 1 1 calc R
C38 C 0.0044(3) 0.92489(11) -0.32839(17) 0.0543(6) Uani 1 1 d .
H38A H -0.0526 0.9030 -0.3064 0.065 Uiso 1 1 calc R
C39 C 0.1845(3) 0.93904(10) -0.12265(15) 0.0470(6) Uani 1 1 d .
C40 C 0.1983(3) 1.00636(11) -0.1214(2) 0.0718(9) Uani 1 1 d .
H40A H 0.2836 1.0166 -0.1113 0.108 Uiso 1 1 calc R
H40B H 0.1663 1.0228 -0.0736 0.108 Uiso 1 1 calc R
H40C H 0.1539 1.0225 -0.1785 0.108 Uiso 1 1 calc R
O1S O 0.3974(2) 0.83505(11) -0.22902(18) 0.0824(7) Uani 1 1 d D
H1SA H 0.354(5) 0.8609(17) -0.213(4) 0.28(4) Uiso 1 1 d D
H1SB H 0.430(3) 0.8568(14) -0.261(2) 0.110(15) Uiso 1 1 d D

loop_
_atom_site_aniso_label
_atom_site_aniso_U_11
_atom_site_aniso_U_22
_atom_site_aniso_U_33
_atom_site_aniso_U_23
_atom_site_aniso_U_13
_atom_site_aniso_U_12
Pd1 0.03886(11) 0.03454(10) 0.04671(11) 0.00314(7) 0.01292(9) 0.00203(7)
N1 0.0396(12) 0.0425(11) 0.0540(12) 0.0095(9) 0.0086(10) -0.0027(9)
N2 0.0347(11) 0.0385(10) 0.0491(11) 0.0019(8) 0.0089(9) 0.0011(8)
N3 0.0364(11) 0.0435(10) 0.0453(11) 0.0020(8) 0.0086(9) -0.0017(8)
N4 0.0477(13) 0.0524(12) 0.0509(12) 0.0060(10) 0.0166(10) -0.0018(10)
O1 0.0586(12) 0.0371(9) 0.0708(12) -0.0013(8) 0.0258(10) 0.0022(8)
O2 0.0622(14) 0.0690(13) 0.1072(18) -0.0024(12) 0.0301(13) -0.0002(11)
C1 0.0358(13) 0.0459(12) 0.0469(13) 0.0072(10) 0.0097(11) 0.0079(10)
C2 0.0502(16) 0.0582(15) 0.0477(14) -0.0010(11) 0.0118(12) 0.0112(12)
C3 0.0518(17) 0.080(2) 0.0492(15) 0.0010(14) 0.0135(13) 0.0180(15)
C4 0.0514(17) 0.087(2) 0.0532(16) 0.0216(14) 0.0201(14) 0.0139(15)
C5 0.0453(16) 0.0588(16) 0.0639(17) 0.0207(13) 0.0130(13) 0.0019(12)
C6 0.0351(13) 0.0481(13) 0.0467(13) 0.0088(10) 0.0097(11) 0.0040(10)
C7 0.0346(13) 0.0402(12) 0.0497(13) -0.0027(10) 0.0049(11) 0.0019(10)
C8 0.0561(17) 0.0434(14) 0.0689(18) -0.0023(12) 0.0127(14) 0.0015(12)
C9 0.071(2) 0.0477(15) 0.080(2) -0.0158(14) 0.0176(17) 0.0057(14)
C10 0.072(2) 0.070(2) 0.0652(19) -0.0182(15) 0.0240(17) 0.0066(15)
C11 0.0543(17) 0.0635(17) 0.0562(16) -0.0076(13) 0.0166(14) 0.0010(13)
C12 0.0338(13) 0.0445(12) 0.0477(13) -0.0039(10) 0.0056(11) 0.0015(10)
C13 0.0499(16) 0.0501(14) 0.0421(13) 0.0077(10) 0.0072(12) -0.0051(12)
C14 0.0622(19) 0.0649(17) 0.0518(15) 0.0112(13) 0.0187(14) -0.0103(14)
C15 0.083(2) 0.0661(19) 0.0593(18) 0.0095(14) 0.0153(17) -0.0294(17)
C16 0.109(3) 0.0485(16) 0.0584(18) 0.0092(13) 0.0154(18) -0.0099(17)
C17 0.077(2) 0.0585(17) 0.0662(19) 0.0101(14) 0.0187(17) 0.0122(15)
C18 0.0531(17) 0.0537(15) 0.0524(15) 0.0128(12) 0.0115(13) -0.0005(12)
C19 0.066(2) 0.0428(13) 0.0508(15) 0.0014(11) 0.0129(14) 0.0041(13)
C20 0.101(3) 0.0544(18) 0.103(3) -0.0064(17) 0.003(2) -0.0173(18)
Pd2 0.03739(11) 0.03128(9) 0.05040(11) 0.00194(7) 0.01344(9) -0.00090(7)
N5 0.0382(12) 0.0427(11) 0.0648(13) 0.0091(10) 0.0082(10) -0.0043(9)
N6 0.0348(11) 0.0346(10) 0.0568(12) 0.0019(8) 0.0088(10) -0.0031(8)
N7 0.0371(11) 0.0417(10) 0.0500(12) -0.0029(9) 0.0079(10) -0.0037(8)
N8 0.0573(14) 0.0515(12) 0.0519(13) -0.0041(9) 0.0198(11) -0.0070(10)
O3 0.0564(11) 0.0344(8) 0.0664(11) 0.0002(7) 0.0253(9) 0.0001(8)
O4 0.0552(12) 0.0580(11) 0.0827(14) -0.0047(10) 0.0220(11) -0.0018(10)
C21 0.0318(13) 0.0481(13) 0.0486(13) 0.0084(10) 0.0084(11) 0.0027(10)
C22 0.0523(16) 0.0513(15) 0.0553(15) 0.0001(12) 0.0161(13) 0.0047(12)
C23 0.0584(19) 0.084(2) 0.0539(16) 0.0006(14) 0.0184(15) 0.0123(15)
C24 0.0500(18) 0.081(2) 0.0588(18) 0.0204(15) 0.0171(15) 0.0103(14)
C25 0.0392(15) 0.0605(16) 0.0673(18) 0.0209(14) 0.0104(13) -0.0007(12)
C26 0.0324(13) 0.0474(14) 0.0565(15) 0.0080(11) 0.0095(11) 0.0008(10)
C27 0.0344(13) 0.0385(12) 0.0595(15) -0.0072(11) 0.0031(12) -0.0023(10)
C28 0.0558(18) 0.0392(13) 0.0788(19) -0.0042(13) 0.0096(15) -0.0045(12)
C29 0.073(2) 0.0411(15) 0.089(2) -0.0175(15) 0.0065(18) 0.0021(14)
C30 0.081(2) 0.0605(18) 0.075(2) -0.0237(16) 0.0111(18) 0.0118(16)
C31 0.0626(19) 0.0581(17) 0.0642(18) -0.0114(13) 0.0149(15) 0.0027(14)
C32 0.0360(13) 0.0433(13) 0.0547(14) -0.0054(11) 0.0047(12) -0.0010(10)
C33 0.0566(17) 0.0467(13) 0.0411(13) 0.0011(10) 0.0101(12) -0.0101(12)
C34 0.068(2) 0.0697(19) 0.0629(18) 0.0072(14) 0.0231(16) -0.0103(15)
C35 0.085(3) 0.070(2) 0.083(2) 0.0233(17) 0.019(2) -0.0232(19)
C36 0.091(3) 0.0562(18) 0.096(3) 0.0242(17) 0.011(2) -0.0067(18)
C37 0.069(2) 0.0562(17) 0.083(2) 0.0147(15) 0.0062(17) 0.0061(15)
C38 0.0509(17) 0.0533(15) 0.0551(15) 0.0094(12) 0.0059(13) -0.0061(12)
C39 0.0640(18) 0.0366(12) 0.0406(13) -0.0005(9) 0.0134(12) -0.0073(12)
C40 0.098(3) 0.0426(14) 0.0724(19) 0.0034(13) 0.0152(18) -0.0169(15)
O1S 0.0777(18) 0.0784(17) 0.0932(19) 0.0101(13) 0.0251(16) 0.0037(13)

loop_
_atom_type_symbol
_atom_type_description
_atom_type_scat_dispersion_real
_atom_type_scat_dispersion_imag
_atom_type_scat_source
C C 0.0033 0.0016 'International Tables Vol C Tables 4.2.6.8 and 6.1.1.4'
H H 0.0000 0.0000 'International Tables Vol C Tables 4.2.6.8 and 6.1.1.4'
N N 0.0061 0.0033 'International Tables Vol C Tables 4.2.6.8 and 6.1.1.4'
O O 0.0106 0.0060 'International Tables Vol C Tables 4.2.6.8 and 6.1.1.4'
Pd Pd -0.9988 1.0072 'International Tables Vol C Tables 4.2.6.8 and 6.1.1.4'

loop_
_geom_angle_atom_site_label_1
_geom_angle_atom_site_label_2
_geom_angle_atom_site_label_3
_geom_angle
N2 Pd1 C1 79.27(9)
N2 Pd1 O1 172.42(8)
C1 Pd1 O1 94.00(9)
N2 Pd1 N3 80.69(7)
C1 Pd1 N3 159.95(9)
O1 Pd1 N3 106.05(7)
N2 N1 C6 109.40(18)
N1 N2 C7 119.68(19)
N1 N2 Pd1 122.09(16)
C7 N2 Pd1 117.64(15)
N4 N3 C12 113.00(19)
N4 N3 Pd1 139.38(16)
C12 N3 Pd1 107.31(14)
N3 N4 C13 117.4(2)
C19 O1 Pd1 115.04(16)
C2 C1 C6 118.2(2)
C2 C1 Pd1 131.49(19)
C6 C1 Pd1 110.28(17)
C1 C2 C3 119.0(3)
C1 C2 H2A 120.5
C3 C2 H2A 120.5
C4 C3 C2 122.6(3)
C4 C3 H3A 118.7
C2 C3 H3A 118.7
C5 C4 C3 119.6(3)
C5 C4 H4A 120.2
C3 C4 H4A 120.2
C4 C5 C6 118.6(3)
C4 C5 H5A 120.7
C6 C5 H5A 120.7
C5 C6 N1 119.3(2)
C5 C6 C1 121.9(2)
N1 C6 C1 118.8(2)
C8 C7 C12 120.6(2)
C8 C7 N2 123.9(2)
C12 C7 N2 115.5(2)
C9 C8 C7 119.2(3)
C9 C8 H8A 120.4
C7 C8 H8A 120.4
C8 C9 C10 120.4(3)
C8 C9 H9A 119.8
C10 C9 H9A 119.8
C11 C10 C9 121.0(3)
C11 C10 H10A 119.5
C9 C10 H10A 119.5
C10 C11 C12 119.6(3)
C10 C11 H11A 120.2
C12 C11 H11A 120.2
C11 C12 C7 119.2(2)
C11 C12 N3 122.8(2)
C7 C12 N3 118.0(2)
C18 C13 C14 120.9(2)
C18 C13 N4 122.5(2)
C14 C13 N4 116.0(2)
C15 C14 C13 118.5(3)
C15 C14 H14A 120.8
C13 C14 H14A 120.8
C16 C15 C14 120.9(3)
C16 C15 H15A 119.6
C14 C15 H15A 119.6
C15 C16 C17 119.9(3)
C15 C16 H16A 120.0
C17 C16 H16A 120.0
C18 C17 C16 120.3(3)
C18 C17 H17A 119.8
C16 C17 H17A 119.8
C13 C18 C17 119.4(3)
C13 C18 H18A 120.3
C17 C18 H18A 120.3
O2 C19 O1 125.9(2)
O2 C19 C20 119.3(3)
O1 C19 C20 114.8(3)
C19 C20 H20A 109.5
C19 C20 H20B 109.5
H20A C20 H20B 109.5
C19 C20 H20C 109.5
H20A C20 H20C 109.5
H20B C20 H20C 109.5
N6 Pd2 C21 79.44(9)
N6 Pd2 O3 173.17(8)
C21 Pd2 O3 94.25(8)
N6 Pd2 N7 80.46(8)
C21 Pd2 N7 159.90(9)
O3 Pd2 N7 105.82(7)
N6 N5 C26 109.79(19)
N5 N6 C27 119.4(2)
N5 N6 Pd2 121.78(16)
C27 N6 Pd2 118.25(15)
N8 N7 C32 113.28(19)
N8 N7 Pd2 138.78(16)
C32 N7 Pd2 107.51(14)
N7 N8 C33 117.7(2)
C39 O3 Pd2 114.76(15)
C22 C21 C26 117.5(2)
C22 C21 Pd2 131.93(19)
C26 C21 Pd2 110.60(17)
C23 C22 C21 119.7(3)
C23 C22 H22A 120.1
C21 C22 H22A 120.1
C22 C23 C24 122.1(3)
C22 C23 H23A 118.9
C24 C23 H23A 118.9
C25 C24 C23 120.0(3)
C25 C24 H24A 120.0
C23 C24 H24A 120.0
C24 C25 C26 118.5(3)
C24 C25 H25A 120.7
C26 C25 H25A 120.7
N5 C26 C25 119.4(2)
N5 C26 C21 118.3(2)
C25 C26 C21 122.2(2)
C28 C27 C32 121.1(2)
C28 C27 N6 123.4(2)
C32 C27 N6 115.4(2)
C29 C28 C27 118.7(3)
C29 C28 H28A 120.7
C27 C28 H28A 120.7
C28 C29 C30 120.9(3)
C28 C29 H29A 119.6
C30 C29 H29A 119.6
C31 C30 C29 120.7(3)
C31 C30 H30A 119.7
C29 C30 H30A 119.7
C30 C31 C32 119.9(3)
C30 C31 H31A 120.0
C32 C31 H31A 120.0
C31 C32 C27 118.7(2)
C31 C32 N7 123.8(2)
C27 C32 N7 117.5(2)
C38 C33 C34 120.7(2)
C38 C33 N8 122.4(2)
C34 C33 N8 116.3(2)
C35 C34 C33 118.4(3)
C35 C34 H34A 120.8
C33 C34 H34A 120.8
C36 C35 C34 120.7(3)
C36 C35 H35A 119.6
C34 C35 H35A 119.6
C35 C36 C37 120.1(3)
C35 C36 H36A 119.9
C37 C36 H36A 119.9
C38 C37 C36 120.5(3)
C38 C37 H37A 119.8
C36 C37 H37A 119.8
C33 C38 C37 119.5(3)
C33 C38 H38A 120.3
C37 C38 H38A 120.3
O4 C39 O3 124.8(2)
O4 C39 C40 120.9(3)
O3 C39 C40 114.3(2)
C39 C40 H40A 109.5
C39 C40 H40B 109.5
H40A C40 H40B 109.5
C39 C40 H40C 109.5
H40A C40 H40C 109.5
H40B C40 H40C 109.5
H1SA O1S H1SB 98(2)

loop_
_geom_bond_atom_site_label_1
_geom_bond_atom_site_label_2
_geom_bond_distance
Pd1 N2 1.9450(18)
Pd1 C1 1.974(2)
Pd1 O1 2.0532(16)
Pd1 N3 2.1823(19)
N1 N2 1.274(2)
N1 C6 1.398(3)
N2 C7 1.409(3)
N3 N4 1.258(3)
N3 C12 1.439(3)
N4 C13 1.415(3)
O1 C19 1.239(3)
O2 C19 1.224(3)
C1 C2 1.378(3)
C1 C6 1.407(3)
C2 C3 1.388(4)
C2 H2A 0.9300
C3 C4 1.372(4)
C3 H3A 0.9300
C4 C5 1.370(4)
C4 H4A 0.9300
C5 C6 1.396(3)
C5 H5A 0.9300
C7 C8 1.389(3)
C7 C12 1.394(3)
C8 C9 1.366(4)
C8 H8A 0.9300
C9 C10 1.385(4)
C9 H9A 0.9300
C10 C11 1.365(4)
C10 H10A 0.9300
C11 C12 1.390(3)
C11 H11A 0.9300
C13 C18 1.373(3)
C13 C14 1.398(3)
C14 C15 1.374(4)
C14 H14A 0.9300
C15 C16 1.372(4)
C15 H15A 0.9300
C16 C17 1.380(4)
C16 H16A 0.9300
C17 C18 1.375(4)
C17 H17A 0.9300
C18 H18A 0.9300
C19 C20 1.518(4)
C20 H20A 0.9600
C20 H20B 0.9600
C20 H20C 0.9600
Pd2 N6 1.9423(18)
Pd2 C21 1.966(2)
Pd2 O3 2.0380(16)
Pd2 N7 2.1868(19)
N5 N6 1.280(3)
N5 C26 1.392(3)
N6 C27 1.404(3)
N7 N8 1.256(3)
N7 C32 1.443(3)
N8 C33 1.420(3)
O3 C39 1.263(3)
O4 C39 1.229(3)
C21 C22 1.387(3)
C21 C26 1.414(3)
C22 C23 1.379(4)
C22 H22A 0.9300
C23 C24 1.386(4)
C23 H23A 0.9300
C24 C25 1.364(4)
C24 H24A 0.9300
C25 C26 1.399(3)
C25 H25A 0.9300
C27 C28 1.387(3)
C27 C32 1.403(3)
C28 C29 1.370(4)
C28 H28A 0.9300
C29 C30 1.382(4)
C29 H29A 0.9300
C30 C31 1.373(4)
C30 H30A 0.9300
C31 C32 1.386(3)
C31 H31A 0.9300
C33 C38 1.368(4)
C33 C34 1.394(3)
C34 C35 1.378(4)
C34 H34A 0.9300
C35 C36 1.362(5)
C35 H35A 0.9300
C36 C37 1.371(4)
C36 H36A 0.9300
C37 C38 1.369(4)
C37 H37A 0.9300
C38 H38A 0.9300
C39 C40 1.509(3)
C40 H40A 0.9600
C40 H40B 0.9600
C40 H40C 0.9600
O1S H1SA 0.833(10)
O1S H1SB 0.833(10)
